data_7022128
loop_
_publ_author_name
'Singh, Roop Shikha'
'Yadav, Mahendra'
'Gupta, Rakesh Kumar'
'Pandey, Rampal'
'Pandey, Daya Shankar'

_publ_section_title
;
 Luminescent N,O-chelated chroman-BF2 complexes: structural variants of
 BODIPY.
;
_journal_issue 5
_journal_name_full 'Dalton transactions (Cambridge, England : 2003)'
_journal_page_first 1696
_journal_page_last 1707
_journal_paper_doi 10.1039/c2dt31820b
_journal_volume 42
_journal_year 2013
_chemical_formula_moiety 'C21 H15 B F2 N2 O2'
_chemical_formula_sum 'C21 H15 B F2 N2 O2'
_chemical_formula_weight 376.16
_space_group_IT_number 14
_symmetry_cell_setting monoclinic
_symmetry_Int_Tables_number 14
_symmetry_space_group_name_Hall '-P 2yn'
_symmetry_space_group_name_H-M 'P 1 21/n 1'
_atom_sites_solution_hydrogens geom
_atom_sites_solution_primary direct
_atom_sites_solution_secondary difmap
_audit_creation_method SHELXL-97
_cell_angle_alpha 90.00
_cell_angle_beta 91.286(4)
_cell_angle_gamma 90.00
_cell_formula_units_Z 4
_cell_length_a 6.2233(15)
_cell_length_b 21.974(5)
_cell_length_c 13.118(3)
_cell_measurement_reflns_used 2575
_cell_measurement_temperature 296(2)
_cell_measurement_theta_max 0.983
_cell_measurement_theta_min 0.977
_cell_volume 1793.4(7)
_computing_structure_refinement 'SHELXL-97 (Sheldrick, 1997)'
_diffrn_ambient_temperature 296(2)
_diffrn_measured_fraction_theta_full 0.997
_diffrn_measured_fraction_theta_max 0.997
_diffrn_measurement_device_type 'Bruker APEX-II CCD'
_diffrn_measurement_method '\f and \w scans'
_diffrn_radiation_monochromator graphite
_diffrn_radiation_type MoK\a
_diffrn_radiation_wavelength 0.71073
_diffrn_reflns_av_R_equivalents 0.0360
_diffrn_reflns_av_sigmaI/netI 0.0320
_diffrn_reflns_limit_h_max 6
_diffrn_reflns_limit_h_min -3
_diffrn_reflns_limit_k_max 24
_diffrn_reflns_limit_k_min -24
_diffrn_reflns_limit_l_max 14
_diffrn_reflns_limit_l_min -14
_diffrn_reflns_number 13574
_diffrn_reflns_theta_full 23.28
_diffrn_reflns_theta_max 23.28
_diffrn_reflns_theta_min 1.81
_diffrn_source 'fine-focus sealed tube'
_diffrn_standards_number 0
_exptl_absorpt_coefficient_mu 0.104
_exptl_absorpt_correction_type none
_exptl_crystal_colour Orange
_exptl_crystal_density_diffrn 1.393
_exptl_crystal_density_method 'not measured'
_exptl_crystal_description Block
_exptl_crystal_F_000 784
_exptl_crystal_size_max 0.22
_exptl_crystal_size_mid 0.18
_exptl_crystal_size_min 0.16
_refine_diff_density_max 0.393
_refine_diff_density_min -0.325
_refine_diff_density_rms 0.079
_refine_ls_extinction_method none
_refine_ls_goodness_of_fit_ref 0.964
_refine_ls_hydrogen_treatment none
_refine_ls_matrix_type full
_refine_ls_number_parameters 254
_refine_ls_number_reflns 2567
_refine_ls_number_restraints 0
_refine_ls_restrained_S_all 0.964
_refine_ls_R_factor_all 0.0828
_refine_ls_R_factor_gt 0.0556
_refine_ls_shift/su_max 0.028
_refine_ls_shift/su_mean 0.013
_refine_ls_structure_factor_coef Fsqd
_refine_ls_weighting_details 'calc w=1/[\s^2^(Fo^2^)+(0.1400P)^2^+0.3422P] where P=(Fo^2^+2Fc^2^)/3'
_refine_ls_weighting_scheme calc
_refine_ls_wR_factor_gt 0.1600
_refine_ls_wR_factor_ref 0.1960
_reflns_number_gt 1777
_reflns_number_total 2575
_reflns_threshold_expression >2sigma(I)
_cod_data_source_file c2dt31820b.txt
_cod_data_source_block 9
_cod_original_cell_volume 1793.4(8)
_cod_original_sg_symbol_H-M 'P 21/n'
_cod_database_code 7022128

loop_
_symmetry_equiv_pos_as_xyz
'x, y, z'
'-x+1/2, y+1/2, -z+1/2'
'-x, -y, -z'
'x-1/2, -y-1/2, z-1/2'

loop_
_atom_site_label
_atom_site_type_symbol
_atom_site_fract_x
_atom_site_fract_y
_atom_site_fract_z
_atom_site_U_iso_or_equiv
_atom_site_adp_type
_atom_site_occupancy
_atom_site_symmetry_multiplicity
_atom_site_calc_flag
_atom_site_refinement_flags
F1 F 0.4543(4) 0.75667(13) 0.47347(18) 0.0926(9) Uani 1 1 d .
F2 F 0.8001(4) 0.78119(10) 0.51707(18) 0.0843(8) Uani 1 1 d .
O1 O 0.6813(4) 0.68210(12) 0.52810(17) 0.0609(7) Uani 1 1 d .
O2 O 1.1445(4) 0.55040(11) 0.54364(18) 0.0605(7) Uani 1 1 d .
N1 N 0.7255(4) 0.73236(14) 0.3569(2) 0.0565(8) Uani 1 1 d .
N2 N 1.3152(4) 0.59936(13) 0.4075(2) 0.0546(8) Uani 1 1 d .
C1 C 0.7369(10) 0.5917(4) 0.9776(4) 0.134(2) Uani 1 1 d .
H1A H 0.8496 0.6206 0.9665 0.201 Uiso 1 1 calc R
H1B H 0.7986 0.5531 0.9959 0.201 Uiso 1 1 calc R
H1C H 0.6482 0.6057 1.0318 0.201 Uiso 1 1 calc R
C2 C 0.6058(8) 0.5851(4) 0.8841(4) 0.152(3) Uani 1 1 d .
H2 H 0.5959 0.5411 0.8957 0.182 Uiso 1 1 calc R
C4 C 0.7377(7) 0.5737(3) 0.7899(3) 0.0817(14) Uani 1 1 d .
C5 C 0.7350(6) 0.6151(2) 0.7104(3) 0.0685(11) Uani 1 1 d .
H4 H 0.6421 0.6482 0.7129 0.082 Uiso 1 1 calc R
C6 C 0.8664(5) 0.60881(18) 0.6269(3) 0.0560(10) Uani 1 1 d .
C10 C 0.8581(5) 0.64955(16) 0.5393(2) 0.0505(9) Uani 1 1 d .
C11 C 1.0236(5) 0.64735(15) 0.4735(2) 0.0470(8) Uani 1 1 d .
C13 C 1.0422(5) 0.66649(15) 0.3710(2) 0.0480(9) Uani 1 1 d .
C14 C 1.2260(5) 0.63592(16) 0.3312(3) 0.0514(9) Uani 1 1 d .
C15 C 1.3527(6) 0.62968(17) 0.2471(3) 0.0623(10) Uani 1 1 d .
H10 H 1.3319 0.6486 0.1842 0.075 Uiso 1 1 calc R
C16 C 1.5185(6) 0.58947(18) 0.2743(3) 0.0679(11) Uani 1 1 d .
H11 H 1.6277 0.5767 0.2320 0.082 Uiso 1 1 calc R
C20 C 0.7213(7) 0.75003(19) 0.1882(3) 0.0719(12) Uani 1 1 d .
H12 H 0.6773 0.7644 0.1244 0.086 Uiso 1 1 calc R
C19 C 0.8976(6) 0.71503(16) 0.2096(3) 0.0592(10) Uani 1 1 d .
H13 H 0.9966 0.7013 0.1628 0.071 Uiso 1 1 calc R
C18 C 0.9030(5) 0.70353(15) 0.3143(3) 0.0515(9) Uani 1 1 d .
C21 C 0.6204(7) 0.76003(19) 0.2798(3) 0.0706(11) Uani 1 1 d .
H15 H 0.4959 0.7829 0.2867 0.085 Uiso 1 1 calc R
C12 C 1.2117(5) 0.60754(16) 0.5037(2) 0.0515(9) Uani 1 1 d .
H16 H 1.3073 0.6286 0.5525 0.062 Uiso 1 1 calc R
C7 C 1.0052(5) 0.55852(17) 0.6229(3) 0.0558(9) Uani 1 1 d .
C8 C 0.9999(6) 0.5148(2) 0.6982(3) 0.0736(12) Uani 1 1 d .
H18 H 1.0848 0.4801 0.6938 0.088 Uiso 1 1 calc R
C9 C 0.8677(7) 0.5229(3) 0.7801(3) 0.0870(15) Uani 1 1 d .
H19 H 0.8655 0.4931 0.8305 0.104 Uiso 1 1 calc R
C17 C 1.4933(6) 0.57198(18) 0.3736(3) 0.0641(11) Uani 1 1 d .
H21 H 1.5830 0.5459 0.4107 0.077 Uiso 1 1 calc R
B1 B 0.6659(8) 0.7393(2) 0.4706(4) 0.0635(12) Uani 1 1 d .
C3 C 0.3965(10) 0.5883(5) 0.8742(6) 0.208(4) Uani 1 1 d .
H23A H 0.3560 0.5867 0.8032 0.313 Uiso 1 1 calc R
H23B H 0.3473 0.6259 0.9028 0.313 Uiso 1 1 calc R
H23C H 0.3325 0.5548 0.9092 0.313 Uiso 1 1 calc R

loop_
_atom_site_aniso_label
_atom_site_aniso_U_11
_atom_site_aniso_U_22
_atom_site_aniso_U_33
_atom_site_aniso_U_23
_atom_site_aniso_U_13
_atom_site_aniso_U_12
F1 0.0771(16) 0.134(2) 0.0674(16) 0.0019(14) 0.0142(12) 0.0453(15)
F2 0.1101(19) 0.0766(16) 0.0661(15) -0.0125(12) -0.0036(13) -0.0020(14)
O1 0.0500(14) 0.0846(19) 0.0487(14) -0.0008(13) 0.0097(11) 0.0056(13)
O2 0.0666(15) 0.0617(16) 0.0538(15) 0.0090(12) 0.0143(12) -0.0006(12)
N1 0.0563(17) 0.0648(19) 0.0485(18) -0.0015(14) 0.0021(14) 0.0080(15)
N2 0.0514(16) 0.0646(19) 0.0482(18) 0.0024(14) 0.0099(14) 0.0031(15)
C1 0.131(5) 0.205(7) 0.067(3) -0.012(4) 0.018(3) -0.008(5)
C2 0.081(3) 0.324(11) 0.050(3) 0.038(5) 0.022(2) 0.017(5)
C4 0.060(2) 0.139(4) 0.046(2) 0.015(3) 0.0083(19) -0.006(3)
C5 0.053(2) 0.106(3) 0.046(2) -0.003(2) 0.0049(17) -0.005(2)
C6 0.048(2) 0.079(3) 0.041(2) 0.0004(18) 0.0036(16) -0.0137(19)
C10 0.0447(19) 0.064(2) 0.043(2) -0.0060(16) -0.0007(15) -0.0055(17)
C11 0.0450(18) 0.053(2) 0.043(2) -0.0011(15) 0.0044(15) -0.0052(15)
C13 0.0482(18) 0.051(2) 0.045(2) -0.0039(16) 0.0057(15) -0.0081(16)
C14 0.0497(19) 0.059(2) 0.046(2) 0.0044(16) 0.0074(16) -0.0020(16)
C15 0.067(2) 0.069(3) 0.052(2) 0.0045(19) 0.0172(19) 0.005(2)
C16 0.068(2) 0.078(3) 0.059(2) 0.001(2) 0.0213(19) 0.011(2)
C20 0.075(3) 0.086(3) 0.054(3) 0.019(2) 0.001(2) 0.005(2)
C19 0.065(2) 0.066(2) 0.047(2) 0.0069(17) 0.0093(17) 0.0033(19)
C18 0.052(2) 0.056(2) 0.046(2) 0.0006(17) 0.0054(16) -0.0010(17)
C21 0.065(2) 0.084(3) 0.063(3) 0.007(2) 0.001(2) 0.018(2)
C12 0.0496(19) 0.061(2) 0.044(2) 0.0005(16) 0.0085(15) -0.0058(16)
C7 0.054(2) 0.068(2) 0.046(2) 0.0046(17) 0.0060(17) -0.0100(18)
C8 0.074(3) 0.090(3) 0.058(2) 0.018(2) 0.009(2) -0.007(2)
C9 0.071(3) 0.131(4) 0.060(3) 0.036(3) 0.003(2) -0.018(3)
C17 0.055(2) 0.074(3) 0.063(3) 0.0005(19) 0.0124(18) 0.0127(19)
B1 0.060(3) 0.074(3) 0.056(3) -0.007(2) 0.004(2) 0.015(2)
C3 0.084(4) 0.393(13) 0.150(7) -0.120(8) 0.047(4) -0.004(6)

loop_
_atom_type_symbol
_atom_type_description
_atom_type_scat_dispersion_real
_atom_type_scat_dispersion_imag
_atom_type_scat_source
C C 0.0033 0.0016 'International Tables Vol C Tables 4.2.6.8 and 6.1.1.4'
H H 0.0000 0.0000 'International Tables Vol C Tables 4.2.6.8 and 6.1.1.4'
N N 0.0061 0.0033 'International Tables Vol C Tables 4.2.6.8 and 6.1.1.4'
O O 0.0106 0.0060 'International Tables Vol C Tables 4.2.6.8 and 6.1.1.4'
B B 0.0013 0.0007 'International Tables Vol C Tables 4.2.6.8 and 6.1.1.4'
F F 0.0171 0.0103 'International Tables Vol C Tables 4.2.6.8 and 6.1.1.4'

loop_
_geom_angle_atom_site_label_1
_geom_angle_atom_site_label_2
_geom_angle_atom_site_label_3
_geom_angle
C10 O1 B1 124.5(3)
C7 O2 C12 110.9(3)
C21 N1 C18 106.3(3)
C21 N1 B1 123.9(3)
C18 N1 B1 129.4(3)
C17 N2 C14 109.8(3)
C17 N2 C12 137.1(3)
C14 N2 C12 112.3(3)
C2 C1 H1A 108.0
C2 C1 H1B 112.2
H1A C1 H1B 109.5
C2 C1 H1C 108.2
H1A C1 H1C 109.4
H1B C1 H1C 109.5
C3 C2 C1 127.7(6)
C3 C2 C4 118.9(5)
C1 C2 C4 113.4(4)
C3 C2 H2 92.2
C1 C2 H2 89.0
C4 C2 H2 89.0
C5 C4 C9 117.1(4)
C5 C4 C2 120.5(5)
C9 C4 C2 122.3(5)
C4 C5 C6 122.1(4)
C4 C5 H4 119.0
C6 C5 H4 118.9
C5 C6 C7 118.8(3)
C5 C6 C10 123.4(4)
C7 C6 C10 117.7(3)
O1 C10 C11 126.2(3)
O1 C10 C6 115.9(3)
C11 C10 C6 117.7(3)
C10 C11 C13 132.2(3)
C10 C11 C12 116.6(3)
C13 C11 C12 110.1(3)
C18 C13 C11 128.1(3)
C18 C13 C14 124.9(3)
C11 C13 C14 106.8(3)
C15 C14 N2 107.0(3)
C15 C14 C13 144.4(3)
N2 C14 C13 108.5(3)
C14 C15 C16 106.9(3)
C14 C15 H10 126.4
C16 C15 H10 126.7
C17 C16 C15 108.6(3)
C17 C16 H11 125.6
C15 C16 H11 125.8
C19 C20 C21 106.8(4)
C19 C20 H12 126.4
C21 C20 H12 126.8
C20 C19 C18 107.8(3)
C20 C19 H13 126.1
C18 C19 H13 126.1
C19 C18 N1 108.0(3)
C19 C18 C13 129.2(3)
N1 C18 C13 122.6(3)
N1 C21 C20 111.1(4)
N1 C21 H15 124.6
C20 C21 H15 124.3
O2 C12 N2 110.6(3)
O2 C12 C11 112.0(3)
N2 C12 C11 101.6(3)
O2 C12 H16 110.6
N2 C12 H16 110.8
C11 C12 H16 110.8
O2 C7 C8 118.4(4)
O2 C7 C6 121.8(3)
C8 C7 C6 119.8(3)
C7 C8 C9 119.6(4)
C7 C8 H18 120.1
C9 C8 H18 120.3
C8 C9 C4 122.3(4)
C8 C9 H19 118.8
C4 C9 H19 118.8
N2 C17 C16 107.6(3)
N2 C17 H21 126.1
C16 C17 H21 126.4
F1 B1 F2 112.0(4)
F1 B1 O1 106.0(4)
F2 B1 O1 108.2(3)
F1 B1 N1 107.7(3)
F2 B1 N1 109.6(4)
O1 B1 N1 113.3(3)
C2 C3 H23A 110.3
C2 C3 H23B 109.5
H23A C3 H23B 109.5
C2 C3 H23C 108.6
H23A C3 H23C 109.5
H23B C3 H23C 109.5

loop_
_geom_bond_atom_site_label_1
_geom_bond_atom_site_label_2
_geom_bond_distance
F1 B1 1.373(5)
F2 B1 1.376(5)
O1 C10 1.317(4)
O1 B1 1.468(5)
O2 C7 1.380(4)
O2 C12 1.427(4)
N1 C21 1.339(5)
N1 C18 1.400(4)
N1 B1 1.552(5)
N2 C17 1.346(4)
N2 C14 1.389(4)
N2 C12 1.442(4)
C1 C2 1.466(8)
C1 H1A 0.9602
C1 H1B 0.9602
C1 H1C 0.9602
C2 C3 1.308(8)
C2 C4 1.518(7)
C2 H2 0.9800
C4 C5 1.384(6)
C4 C9 1.387(7)
C5 C6 1.388(5)
C5 H4 0.9300
C6 C7 1.405(5)
C6 C10 1.457(5)
C10 C11 1.360(4)
C11 C13 1.416(4)
C11 C12 1.507(5)
C13 C18 1.392(5)
C13 C14 1.434(5)
C14 C15 1.377(5)
C15 C16 1.399(5)
C15 H10 0.9300
C16 C17 1.370(5)
C16 H11 0.9300
C20 C19 1.364(5)
C20 C21 1.385(6)
C20 H12 0.9300
C19 C18 1.397(5)
C19 H13 0.9300
C21 H15 0.9300
C12 H16 0.9800
C7 C8 1.378(5)
C8 C9 1.379(6)
C8 H18 0.9300
C9 H19 0.9300
C17 H21 0.9300
C3 H23A 0.9600
C3 H23B 0.9600
C3 H23C 0.9600
